data_7237764
loop_
_publ_author_name
'Sicilia, Violeta'
'Fuertes, Sara'
'Chueca, Andr\'es J.'
'Arnal, Lorenzo'
'Mart\'in, Antonio'
'Per\'alvarez, Mariano'
'Botta, Chiara'
'Giovanella, Umberto'

_publ_section_title
;
 Highly efficient platinum-based emitters for warm white light emitting
 diodes
;
_journal_issue 15
_journal_name_full 'Journal of Materials Chemistry C'
_journal_page_first 4509
_journal_paper_doi 10.1039/C9TC00747D
_journal_volume 7
_journal_year 2019
_chemical_formula_moiety 'C39 H37 N2 O2 P2 Pt, F6 P'
_chemical_formula_sum 'C39 H37 F6 N2 O2 P3 Pt'
_chemical_formula_weight 967.70
_space_group_crystal_system triclinic
_space_group_IT_number 2
_space_group_name_Hall '-P 1'
_space_group_name_H-M_alt 'P -1'
_atom_sites_solution_hydrogens geom
_audit_creation_method SHELXL-2014/8
_audit_update_record
;
2018-12-14 deposited with the CCDC.	2019-02-28 downloaded from the CCDC.
;
_cell_angle_alpha 70.9422(13)
_cell_angle_beta 75.4245(13)
_cell_angle_gamma 74.2959(12)
_cell_formula_units_Z 2
_cell_length_a 10.15395(15)
_cell_length_b 14.16160(19)
_cell_length_c 16.3056(2)
_cell_measurement_reflns_used 30799
_cell_measurement_temperature 100(2)
_cell_measurement_theta_max 30.0360
_cell_measurement_theta_min 3.4990
_cell_volume 2098.82(5)
_computing_cell_refinement 'CrysAlisPro 1.171.38.41r (Rigaku OD, 2015)'
_computing_data_collection 'CrysAlisPro 1.171.38.41r (Rigaku OD, 2015)'
_computing_data_reduction 'CrysAlisPro 1.171.38.41r (Rigaku OD, 2015)'
_computing_structure_refinement 'SHELXL-2014/8 (Sheldrick, 2014)'
_diffrn_ambient_temperature 100(2)
_diffrn_detector_area_resol_mean 16.0655
_diffrn_measured_fraction_theta_full 0.997
_diffrn_measured_fraction_theta_max 0.911
_diffrn_measurement_details
;
List of Runs (angles in degrees, time in seconds):

  # Type    Start    End  Width  t~exp~   \w     \q     \k     \f   Frames
#--------------------------------------------------------------------------
  1  \w    -47.00  51.00   1.00   12.50    --  -18.31  77.00 -30.00   98
  2  \w    -47.00  51.00   1.00   12.50    --  -18.31  77.00 -60.00   98
  3  \w    -47.00  51.00   1.00   12.50    --  -18.31  77.00-120.00   98
  4  \w     -8.00  90.00   1.00   12.50    --   20.34  77.00-150.00   98
  5  \w     -8.00  90.00   1.00   12.50    --   20.34  77.00  60.00   98
  6  \w     -8.00  90.00   1.00   12.50    --   20.34  77.00  90.00   98
  7  \w    -93.00 -34.00   1.00   12.50    --  -18.31-179.00 -60.00   59
  8  \w    -25.00  22.00   1.00   12.50    --  -18.31 -99.00 -60.00   47
  9  \w    -48.00  39.00   1.00   12.50    --   20.34 -57.00-180.00   87
 10  \w      2.00  89.00   1.00   12.50    --   20.34  57.00 -30.00   87
 11  \w    -25.00  61.00   1.00   12.50    --   20.34 -99.00-180.00   86
 12  \w    -50.00  43.00   1.00   12.50    --   20.34 -37.00  90.00   93
 13  \w    -25.00   0.00   1.00   12.50    --   20.34 -99.00  90.00   25
;
_diffrn_measurement_device_type 'Xcalibur, Sapphire3'
_diffrn_measurement_method '\w scans'
_diffrn_orient_matrix_type 'CrysAlisPro convention (1999,Acta A55,543-557)'
_diffrn_orient_matrix_UB_11 -0.0560678000
_diffrn_orient_matrix_UB_12 0.0029902000
_diffrn_orient_matrix_UB_13 0.0358419000
_diffrn_orient_matrix_UB_21 -0.0446309000
_diffrn_orient_matrix_UB_22 -0.0063300000
_diffrn_orient_matrix_UB_23 -0.0241372000
_diffrn_orient_matrix_UB_31 0.0174667000
_diffrn_orient_matrix_UB_32 -0.0536983000
_diffrn_orient_matrix_UB_33 0.0179262000
_diffrn_radiation_type MoK\a
_diffrn_radiation_wavelength 0.71073
_diffrn_reflns_av_R_equivalents 0.0356
_diffrn_reflns_av_unetI/netI 0.0252
_diffrn_reflns_Laue_measured_fraction_full 0.997
_diffrn_reflns_Laue_measured_fraction_max 0.911
_diffrn_reflns_limit_h_max 14
_diffrn_reflns_limit_h_min -14
_diffrn_reflns_limit_k_max 19
_diffrn_reflns_limit_k_min -19
_diffrn_reflns_limit_l_max 22
_diffrn_reflns_limit_l_min -22
_diffrn_reflns_number 51715
_diffrn_reflns_point_group_measured_fraction_full 0.997
_diffrn_reflns_point_group_measured_fraction_max 0.911
_diffrn_reflns_theta_full 25.000
_diffrn_reflns_theta_max 30.176
_diffrn_reflns_theta_min 3.151
_diffrn_source 'fine-focus sealed X-ray tube'
_exptl_absorpt_coefficient_mu 3.518
_exptl_absorpt_correction_T_max 1.00000
_exptl_absorpt_correction_T_min 0.55941
_exptl_absorpt_correction_type multi-scan
_exptl_absorpt_process_details
;
CrysAlisPro 1.171.38.41r (Rigaku Oxford Diffraction, 2015)
Empirical absorption correction using spherical harmonics,
 implemented in SCALE3 ABSPACK scaling algorithm.
;
_exptl_crystal_colour 'clear intense colourless'
_exptl_crystal_density_diffrn 1.531
_exptl_crystal_description prism
_exptl_crystal_F_000 956
_exptl_crystal_size_max 0.420
_exptl_crystal_size_mid 0.360
_exptl_crystal_size_min 0.270
_platon_squeeze_details
;
;
_refine_diff_density_max 0.981
_refine_diff_density_min -0.931
_refine_diff_density_rms 0.104
_refine_ls_extinction_method none
_refine_ls_goodness_of_fit_ref 1.031
_refine_ls_hydrogen_treatment constr
_refine_ls_matrix_type full
_refine_ls_number_parameters 480
_refine_ls_number_reflns 11318
_refine_ls_number_restraints 0
_refine_ls_restrained_S_all 1.031
_refine_ls_R_factor_all 0.0265
_refine_ls_R_factor_gt 0.0237
_refine_ls_shift/su_max 0.003
_refine_ls_shift/su_mean 0.000
_refine_ls_structure_factor_coef Fsqd
_refine_ls_weighting_details 'w=1/[\s^2^(Fo^2^)+(0.0317P)^2^+1.6272P] where P=(Fo^2^+2Fc^2^)/3'
_refine_ls_weighting_scheme calc
_refine_ls_wR_factor_gt 0.0575
_refine_ls_wR_factor_ref 0.0592
_reflns_Friedel_coverage 0.000
_reflns_number_gt 10625
_reflns_number_total 11318
_reflns_threshold_expression 'I > 2\s(I)'
_cod_data_source_file c9tc00747d2.cif
_cod_data_source_block 2B
_cod_original_cell_volume 2098.81(6)
_cod_database_code 7237764
_shelx_shelxl_version_number 2014/8
_shelx_space_group_comment
;
The symmetry employed for this shelxl refinement is uniquely defined
by the following loop, which should always be used as a source of
symmetry information in preference to the above space-group names.
They are only intended as comments.
;

loop_
_space_group_symop_operation_xyz
'x, y, z'
'-x, -y, -z'

loop_
_atom_site_label
_atom_site_type_symbol
_atom_site_fract_x
_atom_site_fract_y
_atom_site_fract_z
_atom_site_U_iso_or_equiv
_atom_site_adp_type
_atom_site_occupancy
_atom_site_site_symmetry_order
_atom_site_calc_flag
_atom_site_refinement_flags_posn
_atom_site_refinement_flags_adp
Pt Pt 0.92843(2) 0.65878(2) 0.79146(2) 0.01985(3) Uani 1 1 d . .
P1 P 0.85592(6) 0.68231(4) 0.66136(4) 0.02239(11) Uani 1 1 d . .
P2 P 0.76548(6) 0.80375(4) 0.80026(4) 0.02120(11) Uani 1 1 d . .
N1 N 1.1204(2) 0.44499(15) 0.76490(13) 0.0241(4) Uani 1 1 d . .
N2 N 1.1441(2) 0.49758(14) 0.86810(12) 0.0208(4) Uani 1 1 d . .
O1 O 0.91984(18) 0.85686(13) 1.04615(11) 0.0276(4) Uani 1 1 d . .
O2 O 1.0722(2) 0.75967(14) 1.13453(12) 0.0324(4) Uani 1 1 d . .
C1 C 1.0723(2) 0.52320(16) 0.80101(14) 0.0202(4) Uani 1 1 d . .
C2 C 1.2211(2) 0.37256(18) 0.80751(16) 0.0256(5) Uani 1 1 d . .
H2 H 1.2708 0.3110 0.7934 0.031 Uiso 1 1 calc R U
C3 C 1.2357(2) 0.40525(17) 0.87284(15) 0.0243(4) Uani 1 1 d . .
H3 H 1.2969 0.3714 0.9139 0.029 Uiso 1 1 calc R U
C4 C 1.0733(3) 0.4321(2) 0.69249(18) 0.0348(6) Uani 1 1 d . .
H4A H 1.0727 0.3599 0.7034 0.052 Uiso 1 1 calc R U
H4B H 1.1363 0.4548 0.6371 0.052 Uiso 1 1 calc R U
H4C H 0.9791 0.4729 0.6884 0.052 Uiso 1 1 calc R U
C5 C 1.1137(2) 0.56424(16) 0.92198(14) 0.0202(4) Uani 1 1 d . .
C6 C 1.0082(2) 0.65036(16) 0.89949(14) 0.0193(4) Uani 1 1 d . .
C7 C 0.9782(2) 0.71909(17) 0.94935(14) 0.0208(4) Uani 1 1 d . .
H7 H 0.9097 0.7798 0.9356 0.025 Uiso 1 1 calc R U
C8 C 1.0465(2) 0.70117(17) 1.01917(14) 0.0213(4) Uani 1 1 d . .
C9 C 1.1463(2) 0.61249(18) 1.04087(15) 0.0234(4) Uani 1 1 d . .
H9 H 1.1899 0.5993 1.0898 0.028 Uiso 1 1 calc R U
C10 C 1.1825(2) 0.54321(17) 0.99135(15) 0.0229(4) Uani 1 1 d . .
H10 H 1.2523 0.4832 1.0046 0.027 Uiso 1 1 calc R U
C11 C 1.0157(2) 0.77356(18) 1.07352(15) 0.0234(4) Uani 1 1 d . .
C12 C 0.8856(3) 0.9320(2) 1.09581(17) 0.0319(5) Uani 1 1 d . .
H12A H 0.9670 0.9620 1.0877 0.038 Uiso 1 1 calc R U
H12B H 0.8579 0.8994 1.1595 0.038 Uiso 1 1 calc R U
C13 C 0.7669(3) 1.0134(2) 1.0610(2) 0.0437(7) Uani 1 1 d . .
H13A H 0.7459 1.0684 1.0892 0.065 Uiso 1 1 calc R U
H13B H 0.6847 0.9838 1.0739 0.065 Uiso 1 1 calc R U
H13C H 0.7930 1.0409 0.9970 0.065 Uiso 1 1 calc R U
C14 C 0.9971(3) 0.67587(18) 0.56839(15) 0.0257(5) Uani 1 1 d . .
C15 C 1.0056(3) 0.6326(2) 0.50160(17) 0.0354(6) Uani 1 1 d . .
H15 H 0.9313 0.6039 0.5013 0.043 Uiso 1 1 calc R U
C16 C 1.1224(3) 0.6312(2) 0.43512(18) 0.0393(6) Uani 1 1 d . .
H16 H 1.1278 0.6010 0.3899 0.047 Uiso 1 1 calc R U
C17 C 1.2305(3) 0.6733(2) 0.43461(18) 0.0343(6) Uani 1 1 d . .
H17 H 1.3097 0.6726 0.3888 0.041 Uiso 1 1 calc R U
C18 C 1.2234(3) 0.7164(2) 0.50047(19) 0.0366(6) Uani 1 1 d . .
H18 H 1.2975 0.7456 0.5000 0.044 Uiso 1 1 calc R U
C19 C 1.1079(3) 0.7169(2) 0.56752(17) 0.0311(5) Uani 1 1 d . .
H19 H 1.1043 0.7456 0.6134 0.037 Uiso 1 1 calc R U
C20 C 0.7323(2) 0.60940(18) 0.66333(15) 0.0244(4) Uani 1 1 d . .
C21 C 0.6681(3) 0.62929(18) 0.59110(16) 0.0271(5) Uani 1 1 d . .
H21 H 0.6928 0.6794 0.5380 0.033 Uiso 1 1 calc R U
C22 C 0.5683(3) 0.5756(2) 0.59720(18) 0.0329(5) Uani 1 1 d . .
H22 H 0.5258 0.5886 0.5479 0.040 Uiso 1 1 calc R U
C23 C 0.5307(3) 0.5039(2) 0.6742(2) 0.0386(6) Uani 1 1 d . .
H23 H 0.4618 0.4679 0.6781 0.046 Uiso 1 1 calc R U
C24 C 0.5928(3) 0.4839(2) 0.74623(19) 0.0389(6) Uani 1 1 d . .
H24 H 0.5664 0.4343 0.7993 0.047 Uiso 1 1 calc R U
C25 C 0.6940(3) 0.53634(19) 0.74112(17) 0.0312(5) Uani 1 1 d . .
H25 H 0.7367 0.5223 0.7906 0.037 Uiso 1 1 calc R U
C26 C 0.8267(2) 0.91984(17) 0.77907(15) 0.0231(4) Uani 1 1 d . .
C27 C 0.7324(3) 1.01232(18) 0.77589(17) 0.0294(5) Uani 1 1 d . .
H27 H 0.6353 1.0144 0.7880 0.035 Uiso 1 1 calc R U
C28 C 0.7810(3) 1.10125(19) 0.75494(18) 0.0335(5) Uani 1 1 d . .
H28 H 0.7169 1.1645 0.7529 0.040 Uiso 1 1 calc R U
C29 C 0.9223(3) 1.0985(2) 0.73702(18) 0.0347(6) Uani 1 1 d . .
H29 H 0.9551 1.1597 0.7228 0.042 Uiso 1 1 calc R U
C30 C 1.0157(3) 1.0069(2) 0.7398(2) 0.0386(6) Uani 1 1 d . .
H30 H 1.1128 1.0052 0.7276 0.046 Uiso 1 1 calc R U
C31 C 0.9686(3) 0.91744(19) 0.76036(18) 0.0302(5) Uani 1 1 d . .
H31 H 1.0332 0.8545 0.7617 0.036 Uiso 1 1 calc R U
C32 C 0.6403(2) 0.79076(18) 0.90315(15) 0.0248(5) Uani 1 1 d . .
C33 C 0.5590(3) 0.7179(2) 0.92432(18) 0.0358(6) Uani 1 1 d . .
H33 H 0.5718 0.6765 0.8862 0.043 Uiso 1 1 calc R U
C34 C 0.4594(3) 0.7059(3) 1.0009(2) 0.0439(7) Uani 1 1 d . .
H34 H 0.4038 0.6566 1.0147 0.053 Uiso 1 1 calc R U
C35 C 0.4408(3) 0.7648(2) 1.05692(19) 0.0406(7) Uani 1 1 d . .
H35 H 0.3706 0.7575 1.1083 0.049 Uiso 1 1 calc R U
C36 C 0.5240(3) 0.8346(2) 1.03857(18) 0.0360(6) Uani 1 1 d . .
H36 H 0.5135 0.8733 1.0785 0.043 Uiso 1 1 calc R U
C37 C 0.6235(3) 0.84823(19) 0.96109(16) 0.0284(5) Uani 1 1 d . .
H37 H 0.6798 0.8969 0.9481 0.034 Uiso 1 1 calc R U
C38 C 0.7577(3) 0.81459(18) 0.63202(16) 0.0283(5) Uani 1 1 d . .
H38A H 0.8222 0.8625 0.6088 0.034 Uiso 1 1 calc R U
H38B H 0.7037 0.8245 0.5860 0.034 Uiso 1 1 calc R U
C39 C 0.6598(3) 0.83455(19) 0.71524(16) 0.0276(5) Uani 1 1 d . .
H39A H 0.5895 0.7913 0.7352 0.033 Uiso 1 1 calc R U
H39B H 0.6109 0.9070 0.7033 0.033 Uiso 1 1 calc R U
P3 P 0.39120(7) 0.16452(5) 0.66001(4) 0.02667(12) Uani 1 1 d . .
F1 F 0.55294(18) 0.13008(17) 0.62705(12) 0.0525(5) Uani 1 1 d . .
F2 F 0.3992(2) 0.28173(14) 0.61388(12) 0.0494(4) Uani 1 1 d . .
F3 F 0.22849(17) 0.19862(13) 0.69375(13) 0.0458(4) Uani 1 1 d . .
F4 F 0.3592(2) 0.15579(14) 0.57179(11) 0.0453(4) Uani 1 1 d . .
F5 F 0.42216(18) 0.17308(13) 0.74883(11) 0.0419(4) Uani 1 1 d . .
F6 F 0.38161(19) 0.04786(12) 0.70716(11) 0.0426(4) Uani 1 1 d . .

loop_
_atom_site_aniso_label
_atom_site_aniso_U_11
_atom_site_aniso_U_22
_atom_site_aniso_U_33
_atom_site_aniso_U_23
_atom_site_aniso_U_13
_atom_site_aniso_U_12
Pt 0.02361(5) 0.01905(5) 0.01866(5) -0.00373(3) -0.00909(3) -0.00421(3)
P1 0.0288(3) 0.0218(3) 0.0194(3) -0.0025(2) -0.0105(2) -0.0081(2)
P2 0.0236(3) 0.0196(3) 0.0218(3) -0.0034(2) -0.0100(2) -0.0040(2)
N1 0.0285(10) 0.0226(9) 0.0227(9) -0.0065(7) -0.0070(8) -0.0053(8)
N2 0.0229(9) 0.0187(8) 0.0213(9) -0.0042(7) -0.0072(7) -0.0038(7)
O1 0.0340(9) 0.0265(8) 0.0232(8) -0.0103(7) -0.0098(7) 0.0006(7)
O2 0.0399(10) 0.0333(9) 0.0280(9) -0.0111(7) -0.0170(8) -0.0007(8)
C1 0.0224(10) 0.0180(9) 0.0208(10) -0.0027(8) -0.0086(8) -0.0041(8)
C2 0.0258(11) 0.0217(11) 0.0280(11) -0.0068(9) -0.0055(9) -0.0020(9)
C3 0.0240(11) 0.0213(10) 0.0258(11) -0.0041(9) -0.0075(9) -0.0018(9)
C4 0.0458(15) 0.0320(13) 0.0327(13) -0.0159(11) -0.0190(11) 0.0017(11)
C5 0.0220(10) 0.0201(10) 0.0197(10) -0.0044(8) -0.0048(8) -0.0069(8)
C6 0.0194(10) 0.0207(10) 0.0200(10) -0.0047(8) -0.0088(8) -0.0040(8)
C7 0.0189(10) 0.0224(10) 0.0196(10) -0.0033(8) -0.0056(8) -0.0029(8)
C8 0.0230(10) 0.0239(10) 0.0175(10) -0.0041(8) -0.0043(8) -0.0071(8)
C9 0.0260(11) 0.0259(11) 0.0197(10) -0.0025(8) -0.0096(8) -0.0072(9)
C10 0.0226(10) 0.0219(10) 0.0242(11) -0.0028(8) -0.0095(8) -0.0043(8)
C11 0.0267(11) 0.0248(11) 0.0195(10) -0.0050(8) -0.0063(8) -0.0060(9)
C12 0.0429(15) 0.0282(12) 0.0254(12) -0.0124(10) -0.0080(10) -0.0008(11)
C13 0.0507(18) 0.0344(14) 0.0437(16) -0.0166(12) -0.0139(14) 0.0069(13)
C14 0.0312(12) 0.0268(11) 0.0214(10) -0.0028(9) -0.0093(9) -0.0104(9)
C15 0.0386(14) 0.0475(16) 0.0298(13) -0.0132(12) -0.0068(11) -0.0208(12)
C16 0.0454(16) 0.0523(17) 0.0294(13) -0.0181(12) -0.0047(11) -0.0187(14)
C17 0.0347(14) 0.0357(14) 0.0299(13) -0.0054(11) -0.0023(10) -0.0106(11)
C18 0.0344(14) 0.0403(15) 0.0398(15) -0.0093(12) -0.0078(11) -0.0166(12)
C19 0.0350(13) 0.0360(13) 0.0292(12) -0.0090(10) -0.0093(10) -0.0151(11)
C20 0.0282(11) 0.0229(11) 0.0242(11) -0.0037(9) -0.0107(9) -0.0067(9)
C21 0.0326(12) 0.0263(11) 0.0252(11) -0.0034(9) -0.0117(9) -0.0090(10)
C22 0.0333(13) 0.0334(13) 0.0370(14) -0.0080(11) -0.0155(11) -0.0083(11)
C23 0.0353(14) 0.0389(15) 0.0472(16) -0.0107(12) -0.0082(12) -0.0175(12)
C24 0.0425(16) 0.0349(14) 0.0356(14) 0.0037(11) -0.0066(12) -0.0193(12)
C25 0.0389(14) 0.0274(12) 0.0259(12) 0.0012(9) -0.0106(10) -0.0110(10)
C26 0.0278(11) 0.0224(10) 0.0211(10) -0.0055(8) -0.0074(8) -0.0063(9)
C27 0.0301(12) 0.0245(11) 0.0328(13) -0.0041(10) -0.0123(10) -0.0028(10)
C28 0.0418(15) 0.0225(11) 0.0376(14) -0.0067(10) -0.0157(11) -0.0030(10)
C29 0.0454(16) 0.0260(12) 0.0375(14) -0.0084(10) -0.0112(12) -0.0122(11)
C30 0.0330(14) 0.0333(14) 0.0522(17) -0.0167(12) -0.0011(12) -0.0112(11)
C31 0.0276(12) 0.0244(11) 0.0384(13) -0.0121(10) -0.0002(10) -0.0060(9)
C32 0.0202(10) 0.0256(11) 0.0243(11) -0.0001(9) -0.0087(8) -0.0016(9)
C33 0.0360(14) 0.0387(14) 0.0344(14) -0.0037(11) -0.0107(11) -0.0145(12)
C34 0.0343(15) 0.0493(17) 0.0435(16) 0.0046(13) -0.0109(12) -0.0194(13)
C35 0.0249(13) 0.0436(16) 0.0343(14) 0.0040(12) -0.0017(11) 0.0024(11)
C36 0.0304(13) 0.0319(13) 0.0332(14) -0.0044(11) -0.0023(11) 0.0053(10)
C37 0.0251(11) 0.0262(11) 0.0293(12) -0.0053(9) -0.0060(9) 0.0004(9)
C38 0.0406(14) 0.0223(11) 0.0248(11) 0.0008(9) -0.0181(10) -0.0085(10)
C39 0.0323(12) 0.0242(11) 0.0294(12) -0.0036(9) -0.0180(10) -0.0040(9)
P3 0.0263(3) 0.0274(3) 0.0224(3) -0.0033(2) -0.0057(2) -0.0023(2)
F1 0.0290(9) 0.0853(14) 0.0396(10) -0.0217(9) 0.0012(7) -0.0072(9)
F2 0.0677(12) 0.0409(9) 0.0405(10) 0.0070(8) -0.0206(9) -0.0253(9)
F3 0.0274(8) 0.0399(9) 0.0597(11) -0.0101(8) -0.0049(7) 0.0028(7)
F4 0.0597(11) 0.0463(10) 0.0342(9) -0.0066(7) -0.0219(8) -0.0108(8)
F5 0.0481(10) 0.0452(9) 0.0309(8) -0.0161(7) -0.0148(7) 0.0068(8)
F6 0.0553(11) 0.0238(7) 0.0400(9) -0.0034(7) -0.0103(8) 0.0008(7)

loop_
_atom_type_symbol
_atom_type_description
_atom_type_scat_dispersion_real
_atom_type_scat_dispersion_imag
_atom_type_scat_source
C C 0.0033 0.0016 'International Tables Vol C Tables 4.2.6.8 and 6.1.1.4'
H H 0.0000 0.0000 'International Tables Vol C Tables 4.2.6.8 and 6.1.1.4'
O O 0.0106 0.0060 'International Tables Vol C Tables 4.2.6.8 and 6.1.1.4'
F F 0.0171 0.0103 'International Tables Vol C Tables 4.2.6.8 and 6.1.1.4'
P P 0.1023 0.0942 'International Tables Vol C Tables 4.2.6.8 and 6.1.1.4'
Pt Pt -1.7033 8.3905 'International Tables Vol C Tables 4.2.6.8 and 6.1.1.4'
N N 0.0061 0.0033 'International Tables Vol C Tables 4.2.6.8 and 6.1.1.4'

loop_
_geom_angle_atom_site_label_1
_geom_angle_atom_site_label_2
_geom_angle_atom_site_label_3
_geom_angle
C1 Pt C6 79.38(8)
C1 Pt P2 172.59(6)
C6 Pt P2 94.33(6)
C1 Pt P1 102.04(6)
C6 Pt P1 173.12(6)
P2 Pt P1 84.67(2)
C14 P1 C20 109.93(11)
C14 P1 C38 104.41(11)
C20 P1 C38 102.65(11)
C14 P1 Pt 113.79(8)
C20 P1 Pt 118.23(8)
C38 P1 Pt 106.15(8)
C26 P2 C32 107.18(11)
C26 P2 C39 103.78(11)
C32 P2 C39 104.32(11)
C26 P2 Pt 117.64(8)
C32 P2 Pt 114.36(8)
C39 P2 Pt 108.24(8)
C1 N1 C2 111.03(19)
C1 N1 C4 126.7(2)
C2 N1 C4 122.2(2)
C1 N2 C3 111.30(19)
C1 N2 C5 118.43(18)
C3 N2 C5 130.24(19)
C11 O1 C12 115.41(18)
N1 C1 N2 104.31(18)
N1 C1 Pt 141.78(16)
N2 C1 Pt 113.86(15)
C3 C2 N1 107.3(2)
C2 C3 N2 106.1(2)
C10 C5 C6 124.2(2)
C10 C5 N2 121.6(2)
C6 C5 N2 114.15(19)
C7 C6 C5 115.78(19)
C7 C6 Pt 129.97(16)
C5 C6 Pt 114.16(15)
C6 C7 C8 121.7(2)
C9 C8 C7 120.1(2)
C9 C8 C11 117.36(19)
C7 C8 C11 122.5(2)
C10 C9 C8 120.2(2)
C5 C10 C9 117.9(2)
O2 C11 O1 123.7(2)
O2 C11 C8 123.9(2)
O1 C11 C8 112.39(19)
O1 C12 C13 107.0(2)
C15 C14 C19 118.7(2)
C15 C14 P1 126.58(19)
C19 C14 P1 114.73(18)
C14 C15 C16 120.3(2)
C17 C16 C15 120.3(3)
C18 C17 C16 120.0(3)
C17 C18 C19 119.9(2)
C18 C19 C14 120.8(2)
C25 C20 C21 119.4(2)
C25 C20 P1 118.67(18)
C21 C20 P1 121.83(18)
C22 C21 C20 119.9(2)
C23 C22 C21 120.4(2)
C22 C23 C24 120.2(2)
C23 C24 C25 120.2(2)
C24 C25 C20 119.9(2)
C31 C26 C27 119.9(2)
C31 C26 P2 119.72(18)
C27 C26 P2 120.24(18)
C28 C27 C26 119.6(2)
C29 C28 C27 120.3(2)
C30 C29 C28 120.0(2)
C29 C30 C31 120.3(3)
C30 C31 C26 119.9(2)
C37 C32 C33 119.1(2)
C37 C32 P2 123.47(19)
C33 C32 P2 117.4(2)
C34 C33 C32 120.2(3)
C35 C34 C33 120.4(3)
C34 C35 C36 120.1(3)
C35 C36 C37 119.9(3)
C32 C37 C36 120.2(3)
C39 C38 P1 107.78(16)
C38 C39 P2 107.59(17)
F1 P3 F3 179.63(13)
F1 P3 F6 89.79(11)
F3 P3 F6 89.92(10)
F1 P3 F2 90.85(12)
F3 P3 F2 89.44(10)
F6 P3 F2 179.22(11)
F1 P3 F4 90.27(10)
F3 P3 F4 89.94(11)
F6 P3 F4 90.09(10)
F2 P3 F4 90.36(10)
F1 P3 F5 90.11(10)
F3 P3 F5 89.68(10)
F6 P3 F5 89.70(10)
F2 P3 F5 89.84(10)
F4 P3 F5 179.57(11)

loop_
_geom_bond_atom_site_label_1
_geom_bond_atom_site_label_2
_geom_bond_distance
Pt C1 2.061(2)
Pt C6 2.074(2)
Pt P2 2.2819(6)
Pt P1 2.3119(6)
P1 C14 1.813(3)
P1 C20 1.817(2)
P1 C38 1.837(2)
P2 C26 1.812(2)
P2 C32 1.821(2)
P2 C39 1.834(2)
N1 C1 1.342(3)
N1 C2 1.380(3)
N1 C4 1.460(3)
N2 C1 1.363(3)
N2 C3 1.376(3)
N2 C5 1.416(3)
O1 C11 1.338(3)
O1 C12 1.459(3)
O2 C11 1.207(3)
C2 C3 1.345(3)
C5 C10 1.386(3)
C5 C6 1.403(3)
C6 C7 1.390(3)
C7 C8 1.398(3)
C8 C9 1.390(3)
C8 C11 1.488(3)
C9 C10 1.387(3)
C12 C13 1.506(4)
C14 C15 1.389(3)
C14 C19 1.394(3)
C15 C16 1.391(4)
C16 C17 1.381(4)
C17 C18 1.376(4)
C18 C19 1.388(4)
C20 C25 1.394(3)
C20 C21 1.400(3)
C21 C22 1.390(3)
C22 C23 1.375(4)
C23 C24 1.384(4)
C24 C25 1.394(4)
C26 C31 1.389(3)
C26 C27 1.391(3)
C27 C28 1.384(4)
C28 C29 1.383(4)
C29 C30 1.379(4)
C30 C31 1.385(4)
C32 C37 1.389(3)
C32 C33 1.396(4)
C33 C34 1.389(4)
C34 C35 1.375(5)
C35 C36 1.384(4)
C36 C37 1.400(4)
C38 C39 1.526(4)
P3 F1 1.5865(18)
P3 F3 1.5968(17)
P3 F6 1.5969(17)
P3 F2 1.5984(18)
P3 F4 1.6010(17)
P3 F5 1.6048(17)

loop_
_platon_squeeze_void_nr
_platon_squeeze_void_average_x
_platon_squeeze_void_average_y
_platon_squeeze_void_average_z
_platon_squeeze_void_volume
_platon_squeeze_void_count_electrons
_platon_squeeze_void_content
1 -0.007 0.000 0.500 288 49 ' '
